data_2006038
loop_
_publ_author_name
'Lam, Y.-L.'
'Koh, L.-L.'
'Huang, H.-H.'

_publ_section_title
;
 <i>meso</i>-2,2,2',2'-Tetrachloro-1,1'-diphenyl-1,1'-bicyclopropyl and
 <i>meso</i>-2,2,2',2'-Tetrabromo-1,1'-diphenyl-1,1'-bicyclopropyl
;
_journal_issue 4
_journal_name_full 'Acta Crystallographica Section C'
_journal_page_first 499
_journal_page_last 504
_journal_paper_doi 10.1107/S0108270196015090
_journal_volume 53
_journal_year 1997
_chemical_formula_sum 'C18 H14 Cl4'
_chemical_formula_weight 372.09
_chemical_name_systematic
;
Meso-1,1'-diphenyl-2,2,2',2'-tetrachlorobicyclopropyl
;
_space_group_IT_number 61
_symmetry_cell_setting orthorhombic
_symmetry_space_group_name_Hall '-P 2ac 2ab'
_symmetry_space_group_name_H-M 'P b c a'
_audit_creation_method SHELXL
_cell_angle_alpha 90.00
_cell_angle_beta 90.00
_cell_angle_gamma 90.00
_cell_formula_units_Z 16
_cell_length_a 14.119(5)
_cell_length_b 11.617(4)
_cell_length_c 41.81(3)
_cell_measurement_reflns_used 25
_cell_measurement_temperature 293(2)
_cell_measurement_theta_max 11.0
_cell_measurement_theta_min 5.7
_cell_volume 6858(6)
_computing_cell_refinement 'Siemens P3 Software'
_computing_data_collection 'Siemens P3 Software (Siemens, 1991)'
_computing_data_reduction 'XDISK and XEMP (Siemens, 1989a,b)'
_computing_molecular_graphics 'XP SHELXTL-PLUS, ORTEP (Johnson, 1965)'
_computing_publication_material 'XPUB SHELXTL-PLUS'
_computing_structure_refinement 'XLS SHELXTL-PLUS'
_computing_structure_solution 'XS SHELXTL-PLUS (Siemens, 1990)'
_diffrn_ambient_temperature 293(2)
_diffrn_measurement_device 'Siemens R3m/V'
_diffrn_measurement_method '\w scans'
_diffrn_radiation_monochromator graphite
_diffrn_radiation_source 'fine-focus sealed tube'
_diffrn_radiation_type MoK\a
_diffrn_radiation_wavelength 0.71073
_diffrn_reflns_av_R_equivalents 0.0272
_diffrn_reflns_av_sigmaI/netI 0.0508
_diffrn_reflns_limit_h_max 16
_diffrn_reflns_limit_h_min -1
_diffrn_reflns_limit_k_max 1
_diffrn_reflns_limit_k_min -9
_diffrn_reflns_limit_l_max 49
_diffrn_reflns_limit_l_min -1
_diffrn_reflns_number 6176
_diffrn_reflns_theta_max 25.05
_diffrn_reflns_theta_min 1.75
_diffrn_standards_decay_% 2.5
_diffrn_standards_interval_count 98
_diffrn_standards_number 2
_exptl_absorpt_coefficient_mu 0.683
_exptl_absorpt_correction_type 'not measured'
_exptl_crystal_colour Colourless
_exptl_crystal_density_diffrn 1.441
_exptl_crystal_density_meas ?
_exptl_crystal_description Prism
_exptl_crystal_F_000 3040
_exptl_crystal_size_max 0.40
_exptl_crystal_size_mid 0.40
_exptl_crystal_size_min 0.25
_refine_diff_density_max 0.23
_refine_diff_density_min -0.24
_refine_ls_extinction_coef 0.000052(7)
_refine_ls_extinction_method 'F^*^ = F[1 + 0.002\cF^2^/sin(2\q)]^-1/4^'
_refine_ls_goodness_of_fit_all 1.06
_refine_ls_goodness_of_fit_obs 1.65
_refine_ls_hydrogen_treatment 'Riding model, fixed isotropic U'
_refine_ls_matrix_type full
_refine_ls_number_parameters 398
_refine_ls_number_reflns 4940
_refine_ls_number_restraints 0
_refine_ls_restrained_S_all 1.75
_refine_ls_restrained_S_obs 1.65
_refine_ls_R_factor_all 0.0849
_refine_ls_R_factor_obs 0.0464
_refine_ls_shift/esd_max 0.013
_refine_ls_shift/esd_mean 0.002
_refine_ls_structure_factor_coef F
_refine_ls_weighting_details 'w = 1/[\s^2^(Fo)]'
_refine_ls_weighting_scheme calc
_refine_ls_wR_factor_all 0.0421
_refine_ls_wR_factor_obs 0.0361
_reflns_number_observed 3135
_reflns_number_total 4940
_reflns_observed_criterion >2sigma(I)
_cod_data_source_file bm1102.cif
_cod_data_source_block 1b
_cod_depositor_comments
;
The following automatic conversions were performed:
'_symmetry_cell_setting' value 'Orthorhombic' changed to 'orthorhombic'
according to '/home/saulius/struct/CIF-dictionaries/cif_core.dic'
dictionary named 'cif_core.dic' version 2.4.1 from 2010-06-29.

Automatic conversion script
Id: cif_fix_enum 1527 2010-12-29 10:47:43Z saulius 

The following automatic conversions were performed:

'_symmetry_cell_setting' value 'Orthorhombic' changed to
'orthorhombic' according to
/home/saulius/struct/CIF-dictionaries/cif_core.dic dictionary named
'cif_core.dic' version 2.4.1 from 2010-06-29.

Automatic conversion script
Id: cif_fix_values 1715 2011-07-08 13:25:40Z adriana 

The following automatic conversions were performed:

'_exptl_crystal_density_meas' value 'not measured' was changed to '?'
- the value is perceived as not measured.

Automatic conversion script
Id: cif_fix_values 3008 2015-01-20 13:52:24Z robertas 

The following automatic conversions were performed:

'_refine_ls_weighting_scheme' value 'calc w = 1/[\s^2^(Fo)]' was
changed to 'calc'. New tag '_refine_ls_weighting_details' was
created. The value of the new tag was set to 'w = 1/[\s^2^(Fo)]'.

Automatic conversion script
Id: cif_fix_values 3143 2015-03-26 13:38:13Z robertas 
;
_cod_original_cell_volume 6859(5)
_cod_database_code 2006038

loop_
_symmetry_equiv_pos_as_xyz
'x, y, z'
'-x+1/2, -y, z+1/2'
'-x, y+1/2, -z+1/2'
'x+1/2, -y+1/2, -z'
'-x, -y, -z'
'x-1/2, y, -z-1/2'
'x, -y-1/2, z-1/2'
'-x-1/2, y-1/2, z'

loop_
_atom_site_aniso_label
_atom_site_aniso_U_11
_atom_site_aniso_U_12
_atom_site_aniso_U_13
_atom_site_aniso_U_22
_atom_site_aniso_U_23
_atom_site_aniso_U_33
Cl1 0.055(1) 0.016(1) 0.003(1) 0.075(1) 0.028(1) 0.085(1)
Cl2 0.061(1) -0.013(1) 0.005(1) 0.071(1) 0.020(1) 0.081(1)
Cl3 0.044(1) 0.012(1) -0.012(1) 0.134(1) -0.012(1) 0.071(1)
Cl4 0.048(1) 0.010(1) 0.013(1) 0.127(1) -0.008(1) 0.061(1)
Cl1' 0.056(1) -0.016(1) 0.004(1) 0.052(1) 0.011(1) 0.065(1)
Cl2' 0.057(1) -0.012(1) -0.016(1) 0.048(1) -0.008(1) 0.062(1)
Cl3' 0.067(1) -0.003(1) 0.001(1) 0.082(1) 0.000(1) 0.038(1)
Cl4' 0.054(1) 0.003(1) -0.025(1) 0.072(1) 0.006(1) 0.058(1)
C1 0.042(3) 0.003(2) -0.001(2) 0.038(3) 0.001(2) 0.038(2)
C2 0.038(2) -0.001(3) 0.002(2) 0.051(3) 0.010(3) 0.057(3)
C3 0.046(3) 0.002(3) -0.001(2) 0.082(4) -0.002(3) 0.040(2)
C4 0.037(2) 0.007(2) 0.001(2) 0.045(3) 0.000(2) 0.039(2)
C5 0.040(3) 0.012(3) -0.002(2) 0.085(4) -0.005(3) 0.046(3)
C6 0.056(3) 0.013(3) -0.006(3) 0.060(4) 0.004(3) 0.059(3)
C11 0.037(2) 0.001(2) -0.004(2) 0.044(3) 0.002(2) 0.033(2)
C12 0.045(3) 0.000(3) -0.006(2) 0.053(4) 0.000(3) 0.056(3)
C13 0.066(3) -0.008(3) -0.020(3) 0.053(4) 0.004(3) 0.080(4)
C14 0.047(3) -0.012(3) -0.008(3) 0.082(4) 0.025(3) 0.072(3)
C15 0.043(3) 0.008(3) 0.004(2) 0.087(4) 0.007(3) 0.053(3)
C16 0.043(3) 0.003(3) 0.000(2) 0.060(3) -0.002(3) 0.044(2)
C21 0.032(2) 0.004(3) -0.003(2) 0.058(4) 0.001(3) 0.041(3)
C22 0.048(3) -0.004(3) -0.006(2) 0.074(4) 0.007(3) 0.048(3)
C23 0.054(3) -0.006(4) 0.004(3) 0.121(5) 0.009(3) 0.046(3)
C24 0.068(4) 0.009(4) -0.003(3) 0.135(5) -0.019(4) 0.053(3)
C25 0.078(3) 0.013(3) -0.007(3) 0.083(4) -0.026(3) 0.057(3)
C26 0.054(3) 0.000(3) -0.005(2) 0.061(4) -0.002(3) 0.048(3)
C1' 0.027(2) 0.000(2) -0.003(2) 0.029(3) 0.004(2) 0.040(2)
C2' 0.037(2) -0.002(2) -0.004(2) 0.034(3) 0.001(2) 0.047(2)
C3' 0.032(2) 0.001(2) -0.004(2) 0.046(3) -0.001(2) 0.053(3)
C4' 0.033(2) -0.002(2) -0.004(2) 0.021(3) 0.002(2) 0.038(2)
C5' 0.045(2) 0.001(2) -0.008(2) 0.046(3) 0.003(2) 0.036(2)
C6' 0.046(3) -0.006(2) -0.005(2) 0.037(3) 0.003(2) 0.051(3)
C11' 0.026(2) -0.002(2) 0.003(2) 0.030(3) 0.002(2) 0.036(2)
C12' 0.035(2) 0.006(2) 0.002(2) 0.036(3) -0.001(2) 0.043(2)
C13' 0.055(3) -0.003(3) 0.005(2) 0.042(3) -0.013(3) 0.050(3)
C14' 0.054(3) -0.016(3) 0.000(2) 0.059(4) -0.005(3) 0.041(3)
C15' 0.042(3) -0.002(2) -0.007(2) 0.048(3) 0.014(2) 0.048(3)
C16' 0.040(2) -0.002(2) -0.002(2) 0.033(3) 0.003(2) 0.043(2)
C21' 0.036(2) 0.001(2) 0.001(2) 0.030(3) -0.003(2) 0.026(2)
C22' 0.041(3) -0.002(3) -0.003(2) 0.040(3) 0.001(2) 0.047(2)
C23' 0.035(3) -0.007(3) -0.008(2) 0.060(4) 0.006(3) 0.062(3)
C24' 0.040(3) 0.019(3) 0.001(2) 0.086(4) 0.006(3) 0.060(3)
C25' 0.061(3) 0.021(3) -0.008(3) 0.056(4) -0.015(3) 0.070(3)
C26' 0.039(2) 0.004(2) -0.008(2) 0.044(3) -0.010(3) 0.059(3)

loop_
_atom_site_label
_atom_site_occupancy
_atom_site_fract_x
_atom_site_fract_y
_atom_site_fract_z
_atom_site_U_iso_or_equiv
_atom_site_thermal_displace_type
_atom_site_calc_flag
_atom_site_refinement_flags
_atom_site_type_symbol
Cl1 1 1.0942(1) 0.1053(1) 0.3624(1) 0.072(1) Uani d . Cl
Cl2 1 0.8910(1) 0.0804(1) 0.3598(1) 0.071(1) Uani d . Cl
Cl3 1 0.7028(1) 0.3108(1) 0.3020(1) 0.083(1) Uani d . Cl
Cl4 1 0.7470(1) 0.3157(1) 0.3687(1) 0.079(1) Uani d . Cl
Cl1' 1 0.3008(1) 0.0426(1) 0.4903(1) 0.058(1) Uani d . Cl
Cl2' 1 0.3056(1) 0.0374(1) 0.4211(1) 0.056(1) Uani d . Cl
Cl3' 1 0.5003(1) 0.2510(1) 0.3626(1) 0.062(1) Uani d . Cl
Cl4' 1 0.3053(1) 0.2871(1) 0.3784(1) 0.061(1) Uani d . Cl
C1 1 0.9787(3) 0.2906(4) 0.3413(1) 0.039(2) Uani d . C
C2 1 0.9857(3) 0.1792(4) 0.3595(1) 0.049(2) Uani d . C
C3 1 0.9740(3) 0.2869(4) 0.3776(1) 0.056(2) Uani d . C
C4 1 0.8951(3) 0.3217(4) 0.3197(1) 0.040(2) Uani d . C
C5 1 0.7920(3) 0.3412(4) 0.3300(1) 0.057(2) Uani d . C
C6 1 0.8530(3) 0.4416(4) 0.3244(1) 0.059(2) Uani d . C
C11 1 1.0704(3) 0.3394(4) 0.3279(1) 0.038(2) Uani d . C
C12 1 1.1012(3) 0.4458(4) 0.3384(1) 0.051(2) Uani d . C
C13 1 1.1827(3) 0.4945(4) 0.3260(1) 0.066(2) Uani d . C
C14 1 1.2346(3) 0.4367(5) 0.3032(1) 0.067(2) Uani d . C
C15 1 1.2048(3) 0.3308(5) 0.2927(1) 0.061(2) Uani d . C
C16 1 1.1221(3) 0.2828(4) 0.3046(1) 0.049(2) Uani d . C
C21 1 0.9083(3) 0.2785(4) 0.2860(1) 0.043(2) Uani d . C
C22 1 0.9393(3) 0.3515(4) 0.2619(1) 0.057(2) Uani d . C
C23 1 0.9592(3) 0.3106(6) 0.2313(1) 0.074(2) Uani d . C
C24 1 0.9457(4) 0.1973(6) 0.2248(1) 0.085(2) Uani d . C
C25 1 0.9132(3) 0.1233(5) 0.2479(1) 0.073(2) Uani d . C
C26 1 0.8949(3) 0.1637(4) 0.2784(1) 0.055(2) Uani d . C
C1' 1 0.3868(3) 0.2244(3) 0.4556(1) 0.032(1) Uani d . C
C2' 1 0.3181(3) 0.1250(4) 0.4553(1) 0.039(1) Uani d . C
C3' 1 0.2799(3) 0.2429(4) 0.4547(1) 0.044(2) Uani d . C
C4' 1 0.4522(3) 0.2537(3) 0.4275(1) 0.031(1) Uani d . C
C5' 1 0.4218(3) 0.2866(4) 0.3935(1) 0.042(2) Uani d . C
C6' 1 0.4512(3) 0.3776(3) 0.4161(1) 0.044(2) Uani d . C
C11' 1 0.4335(3) 0.2541(3) 0.4871(1) 0.031(1) Uani d . C
C12' 1 0.4196(3) 0.3622(4) 0.5002(1) 0.038(2) Uani d . C
C13' 1 0.4645(3) 0.3932(4) 0.5284(1) 0.049(2) Uani d . C
C14' 1 0.5225(3) 0.3170(4) 0.5439(1) 0.051(2) Uani d . C
C15' 1 0.5361(3) 0.2086(4) 0.5312(1) 0.046(2) Uani d . C
C16' 1 0.4933(3) 0.1781(3) 0.5028(1) 0.039(1) Uani d . C
C21' 1 0.5475(3) 0.1961(4) 0.4305(1) 0.031(1) Uani d . C
C22' 1 0.6263(3) 0.2562(4) 0.4410(1) 0.042(2) Uani d . C
C23' 1 0.7130(3) 0.2021(5) 0.4445(1) 0.052(2) Uani d . C
C24' 1 0.7220(3) 0.0880(5) 0.4377(1) 0.062(2) Uani d . C
C25' 1 0.6445(3) 0.0261(4) 0.4279(1) 0.062(2) Uani d . C
C26' 1 0.5579(3) 0.0799(4) 0.4245(1) 0.047(2) Uani d . C
H3A 1 0.9139 0.3015 0.3875 0.065 Uiso d R H
H3B 1 1.0280 0.3157 0.3891 0.065 Uiso d R H
H6A 1 0.8411 0.4867 0.3056 0.070 Uiso d R H
H6B 1 0.8734 0.4848 0.3427 0.070 Uiso d R H
H12A 1 1.0656 0.4853 0.3546 0.060 Uiso d R H
H13A 1 1.2032 0.5689 0.3332 0.080 Uiso d R H
H14A 1 1.2912 0.4705 0.2946 0.080 Uiso d R H
H15A 1 1.2421 0.2900 0.2772 0.075 Uiso d R H
H16A 1 1.1004 0.2097 0.2967 0.060 Uiso d R H
H22A 1 0.9475 0.4318 0.2667 0.070 Uiso d R H
H23A 1 0.9821 0.3618 0.2150 0.090 Uiso d R H
H24A 1 0.9583 0.1691 0.2036 0.110 Uiso d R H
H25A 1 0.9054 0.0432 0.2429 0.090 Uiso d R H
H26A 1 0.8715 0.1121 0.2945 0.065 Uiso d R H
H3AA 1 0.2521 0.2696 0.4351 0.055 Uiso d R H
H3AB 1 0.2502 0.2709 0.4738 0.055 Uiso d R H
H6AA 1 0.5110 0.4148 0.4126 0.055 Uiso d R H
H6AB 1 0.4024 0.4267 0.4245 0.055 Uiso d R H
H12B 1 0.3773 0.4152 0.4899 0.085 Uiso d R H
H13B 1 0.4561 0.4696 0.5367 0.060 Uiso d R H
H14B 1 0.5531 0.3385 0.5635 0.065 Uiso d R H
H15B 1 0.5748 0.1540 0.5424 0.060 Uiso d R H
H16B 1 0.5054 0.1034 0.4939 0.050 Uiso d R H
H22B 1 0.6199 0.3365 0.4459 0.055 Uiso d R H
H23B 1 0.7670 0.2450 0.4518 0.065 Uiso d R H
H24B 1 0.7825 0.0510 0.4399 0.075 Uiso d R H
H25B 1 0.6510 -0.0545 0.4234 0.075 Uiso d R H
H26B 1 0.5034 0.0366 0.4179 0.060 Uiso d R H

loop_
_atom_type_symbol
_atom_type_description
_atom_type_scat_dispersion_real
_atom_type_scat_dispersion_imag
_atom_type_scat_source
C C 0.0033 0.0016 'International Tables Vol C Tables 4.2.6.8 and 6.1.1.4'
H H 0.0000 0.0000 'International Tables Vol C Tables 4.2.6.8 and 6.1.1.4'
Cl Cl 0.1484 0.1585 'International Tables Vol C Tables 4.2.6.8 and 6.1.1.4'

loop_
_geom_angle_atom_site_label_1
_geom_angle_atom_site_label_2
_geom_angle_atom_site_label_3
_geom_angle
_geom_angle_publ_flag
C5 C4 C6 57.3(3) yes
C5 C4 C1 126.9(3) yes
C6 C4 C1 116.1(3) yes
C5 C4 C21 115.5(3) yes
C6 C4 C21 118.2(4) yes
C1 C4 C21 112.2(3) yes
Cl4 C5 Cl3 108.6(2) no
Cl4 C5 C4 125.2(3) yes
Cl3 C5 C4 117.5(3) yes
Cl4 C5 C6 119.6(3) no
Cl3 C5 C6 118.2(3) no
C4 C5 C6 61.0(3) no
C4 C6 C5 61.6(3) yes
C4 C1 C2 123.5(3) yes
C4 C1 C3 124.2(3) no
C2 C1 C3 58.2(3) yes
C4 C1 C11 110.6(3) no
C2 C1 C11 116.8(3) no
C3 C1 C11 114.5(3) no
Cl2 C2 Cl1 110.0(3) no
Cl2 C2 C1 121.0(3) yes
Cl1 C2 C1 120.7(3) yes
Cl2 C2 C3 117.8(3) no
C1 C2 C3 118.5(3) no
C1 C2 C3 61.4(3) no
C1 C3 C2 60.4(3) yes
C4 C21 C26 121.2(4) no
C4 C21 C22 120.8(4) no
C26 C21 C22 117.8(4) yes
C21 C26 C25 120.9(4) no
C26 C25 C24 119.9(5) no
C25 C24 C23 120.8(5) no
C24 C23 C22 119.1(5) no
C21 C22 C23 121.4(5) no
C1 C11 C16 122.1(4) no
C1 C11 C12 119.0(4) no
C16 C11 C12 118.9(4) yes
C11 C16 C15 120.4(4) no
C16 C15 C14 120.1(4) no
C15 C14 C13 119.8(5) no
C14 C13 C12 120.2(5) no
C11 C12 C13 120.5(4) no
C5' C4' C6' 57.9(3) yes
C5' C4' C1' 126.7(3) yes
C6' C4' C1' 116.5(3) yes
C5' C4' C21' 115.8(3) yes
C6' C4' C21' 117.1(3) yes
C1' C4' C21' 112.1(3) yes
Cl3' C5' Cl4' 109.1(2) no
Cl3' C5' C4' 116.6(3) no
Cl4' C5' C4' 126.4(3) no
Cl3' C5' C6' 117.6(3) no
Cl4' C5' C6' 119.2(3) no
C4' C5' C6' 60.5(3) yes
C4' C6' C5' 61.6(3) yes
C4' C1' C2' 123.4(3) yes
C4' C1' C3' 123.1(3) no
C2' C1' C3' 58.1(3) yes
C4' C1' C11' 110.7(3) no
C2' C1' C11' 117.6(3) no
C3' C1' C11' 114.9(3) no
Cl1' C2' Cl2' 110.2(2) no
Cl1' C2' C1' 119.7(3) yes
Cl2' C2' C1' 120.9(3) yes
Cl1' C2' C3' 117.8(3) no
Cl2' C2' C3' 119.1(3) no
C1' C2' C3' 61.5(3) yes
C1' C3' C2' 60.4(3) yes
C4' C21' C26' 120.9(4) no
C4' C21' C22' 121.2(4) no
C26' C21' C22' 117.7(4) yes
C21' C26' C25' 121.2(4) no
C26' C25' C24' 120.0(5) no
C25' C24' C23' 119.8(4) no
C24' C23' C22' 120.2(4) no
C21' C22' C23' 121.0(4) no
C1' C11' C16' 122.2(4) no
C1' C11' C12' 119.4(3) no
C16' C11' C12' 118.4(3) yes
C11' C16' C15' 120.7(4) no
C16' C15' C14' 120.4(4) no
C15' C14' C13' 119.3(4) no
C14' C13' C12' 120.6(4) no
C11' C12' C13' 120.6(4) no

loop_
_geom_bond_atom_site_label_1
_geom_bond_atom_site_label_2
_geom_bond_site_symmetry_2
_geom_bond_distance
_geom_bond_publ_flag
Cl1 C2 . 1.761(4) yes
Cl2 C2 . 1.761(4) yes
Cl3 C5 . 1.755(4) yes
Cl4 C5 . 1.762(4) yes
C4 C5 . 1.536(6) yes
C4 C6 . 1.526(6) yes
C1 C4 . 1.529(6) yes
C4 C21 . 1.509(6) no
C5 C6 . 1.469(7) yes
C1 C2 . 1.505(6) yes
C1 C3 . 1.521(5) yes
C1 C11 . 1.520(6) no
C2 C3 . 1.472(6) yes
C21 C26 . 1.384(7) no
C21 C22 . 1.386(6) no
C26 C25 . 1.382(7) no
C25 C24 . 1.372(8) no
C24 C23 . 1.359(10) no
C23 C22 . 1.394(7) no
C11 C16 . 1.384(6) no
C11 C12 . 1.383(7) no
C16 C15 . 1.387(6) no
C15 C14 . 1.374(8) no
C14 C13 . 1.376(7) no
C13 C12 . 1.383(7) no
Cl1' C2' . 1.766(4) yes
Cl2' C2' . 1.762(4) yes
Cl3' C5' . 1.752(4) yes
Cl4' C5' . 1.762(4) yes
C4' C5' . 1.534(5) yes
C4' C6' . 1.517(6) yes
C1' C4' . 1.532(5) yes
C4' C21' . 1.509(5) no
C5' C6' . 1.477(6) yes
C1' C2' . 1.509(6) yes
C1' C3' . 1.526(5) yes
C1' C11' . 1.512(5) no
C2' C3' . 1.473(6) yes
C21' C26' . 1.379(6) no
C21' C22' . 1.386(6) no
C26' C25' . 1.381(6) no
C25' C24' . 1.373(7) no
C24' C23' . 1.362(8) no
C23' C22' . 1.383(6) no
C11' C16' . 1.386(6) no
C11' C12' . 1.385(6) no
C16' C15' . 1.380(6) no
C15' C14' . 1.381(7) no
C14' C13' . 1.370(6) no
C13' C12' . 1.384(6) no

loop_
_geom_torsion_atom_site_label_1
_geom_torsion_atom_site_label_2
_geom_torsion_atom_site_label_3
_geom_torsion_atom_site_label_4
_geom_torsion
_geom_torsion_publ_flag
C6 C4 C5 Cl4 -107.5(0.4) yes
C6 C4 C5 Cl3 108.7(0.4) yes
C1 C4 C5 Cl4 -7.5(0.7) yes
C1 C4 C5 Cl3 -151.4(0.4) yes
C1 C4 C5 C6 100.0(0.5) yes
C21 C4 C5 Cl4 144.1(0.4) yes
C21 C4 C5 Cl3 0.3(0.6) yes
C21 C4 C5 C6 -108.4(0.4) no
C1 C4 C6 C5 -118.6(0.4) no
C21 C4 C6 C5 103.7(0.4) no
C5 C4 C1 C2 64.6(0.6) yes
C5 C4 C1 C3 -7.1(0.7) no
C5 C4 C1 C11 -149.5(0.4) yes
C6 C4 C1 C2 132.1(0.4) no
C6 C4 C1 C3 60.3(0.5) no
C6 C4 C1 C11 -82.0(0.4) no
C21 C4 C1 C2 -87.8(0.5) yes
C21 C4 C1 C3 -159.5(0.4) no
C21 C4 C1 C11 58.1(0.5) yes
C5 C4 C21 C26 -79.1(0.5) yes
C5 C4 C21 C22 104.5(0.5) no
C6 C4 C21 C26 -144.1(0.4) no
C6 C4 C21 C22 39.5(0.5) no
C1 C4 C21 C26 76.7(0.5) no
C1 C4 C21 C22 -99.8(0.5) no
Cl4 C5 C6 C4 116.3(0.4) no
Cl3 C5 C6 C4 -107.6(0.4) no
C4 C1 C2 Cl2 -5.6(0.5) yes
C4 C1 C2 Cl1 139.5(0.3) yes
C4 C1 C2 C3 -112.5(0.4) yes
C3 C1 C2 Cl2 107.0(0.4) no
C3 C1 C2 Cl1 -107.9(0.4) yes
C11 C1 C2 Cl2 -149.5(0.3) no
C11 C1 C2 Cl1 -4.4(0.5) yes
C11 C1 C2 C3 103.5(0.4) no
C4 C1 C3 C2 111.4(0.4) no
C11 C1 C3 C2 -107.5(0.4) no
C4 C1 C11 C16 -83.9(0.5) yes
C4 C1 C11 C12 93.4(0.4) no
C2 C1 C11 C16 64.5(0.5) no
C2 C1 C11 C12 -118.2(0.4) no
C3 C1 C11 C16 129.7(0.4) no
C3 C1 C11 C12 -52.9(0.5) no
Cl2 C2 C3 C1 -112.1(0.4) no
Cl1 C2 C3 C1 111.5(0.4) no
C4 C21 C26 C25 -175.7(0.4) no
C22 C21 C26 C25 0.8(0.6) no
C4 C21 C22 C23 174.7(0.4) no
C26 C21 C22 C23 -1.9(0.6) no
C21 C26 C25 C24 0.5(0.7) no
C26 C25 C24 C23 -0.8(0.8) no
C25 C24 C23 C22 -0.2(0.8) no
C24 C23 C22 C21 1.6(0.7) no
C1 C11 C16 C15 179.2(0.4) no
C12 C11 C16 C15 1.8(0.6) no
C1 C11 C12 C13 -177.9(0.4) no
C16 C11 C12 C13 -0.5(0.6) no
C11 C16 C15 C14 -2.0(0.7) no
C16 C15 C14 C13 0.8(0.7) no
C15 C14 C13 C12 0.5(0.8) no
C14 C13 C12 C11 -0.7(0.7) no
C6' C4' C5' Cl3' 108.1(0.3) yes
C6' C4' C5' Cl4' -106.2(0.4) yes
C1' C4' C5' Cl3' -150.9(0.3) yes
C1' C4' C5' Cl4' -5.3(0.6) yes
C1' C4' C5' C6' 100.9(0.4) yes
C21' C4' C5' Cl3' 1.1(0.5) yes
C21' C4' C5' Cl4' 146.7(0.3) yes
C21' C4' C5' C6' -107.1(0.4) no
C1' C4' C6' C5' -118.4(0.4) no
C21' C4' C6' C5' 104.9(0.4) no
C5' C4' C1' C2' 60.8(0.5) yes
C5' C4' C1' C3' -10.1(0.6) no
C5' C4' C1' C11' -151.8(0.4) no
C6' C4' C1' C2' 129.2(0.4) no
C6' C4' C1' C3' 58.3(0.5) no
C6' C4' C1' C11' -83.4(0.4) no
C21' C4' C1' C2' -92.1(0.4) no
C21' C4' C1' C3' -163.0(0.4) no
C21' C4' C1' C11' 55.4(0.4) yes
C5' C4' C21' C26' -81.2(0.5) yes
C5' C4' C21' C22' 102.6(0.4) no
C6' C4' C21' C26' -146.7(0.4) no
C6' C4' C21' C22' 37.2(0.5) no
C1' C4' C21' C26' 74.8(0.4) no
C1' C4' C21' C22' -101.3(0.4) no
Cl3' C5' C6' C4' -106.6(0.3) no
Cl4' C5' C6' C4' 117.7(0.3) no
C4' C1' C2' Cl1' 141.4(0.3) yes
C4' C1' C2' Cl2' -2.3(0.5) yes
C4' C1' C2' C3' -111.1(0.4) yes
C3' C1' C2' Cl1' -107.6(0.3) yes
C3' C1' C2' Cl2' 108.7(0.3) no
C11' C1' C2' Cl1' -4.0(0.5) yes
C11' C1' C2' Cl2' -147.7(0.3) yes
C11' C1' C2' C3' 103.5(0.4) no
C4' C1' C3' C2' 111.6(0.4) no
C11' C1' C3' C2' -108.2(0.4) no
C4' C1' C11' C16' -86.3(0.4) yes
C4' C1' C11' C12' 91.1(0.4) no
C2' C1' C11' C16' 63.2(0.5) yes
C2' C1' C11' C12' -119.4(0.4) no
C3' C1' C11' C16' 128.6(0.4) no
C3' C1' C11' C12' -53.9(0.5) no
Cl1' C2' C3' C1' 110.6(0.3) no
Cl2' C2' C3' C1' -111.5(0.3) no
C4' C21' C26' C25' -178.5(0.4) no
C22' C21' C26' C25' -2.2(0.6) no
C4' C21' C22' C23' 178.2(0.4) no
C26' C21' C22' C23' 1.9(0.6) no
C21' C26' C25' C24' 0.9(0.6) no
C26' C25' C24' C23' 0.7(0.7) no
C25' C24' C23' C22' -1.0(0.6) no
C24' C23' C22' C21' -0.4(0.6) no
C1' C11' C16' C15' 178.9(0.4) no
C12' C11' C16' C15' 1.4(0.6) no
C1' C11' C12' C13' -177.4(0.4) no
C16' C11' C12' C13' 0.1(0.6) no
C11' C16' C15' C14' -2.2(0.6) no
C16' C15' C14' C13' 1.4(0.6) no
C15' C14' C13' C12' 0.2(0.6) no
C14' C13' C12' C11' -0.9(0.6) no
